data_2312323
loop_
_publ_author_name
'Moreno-Su&#xe1;rez, Erika'
'Avila-Acosta, Rafael'
'S&#xe1;nchez-Ram&#xed;rez, Karen'
'Castillo, Juan Carlos'
'Mac&#xed;as, Mario A'

_publ_section_title
;
 Crystallographic, spectroscopic and thermal studies of
 1-(4-bromophenyl)-5-(2,5-dimethyl-1H-pyrrol-1-yl)-3-methyl-1H-pyrazole.
;
_journal_coeditor_code VX3003
_journal_issue 11
_journal_name_full 'Acta crystallographica. Section C, Structural chemistry'
_journal_paper_doi 10.1107/S2053229623009221
_journal_volume 79
_journal_year 2023
_chemical_formula_iupac 'C16 H16 Br N3'
_chemical_formula_moiety 'C16 H16 Br N3'
_chemical_formula_sum 'C16 H16 Br N3'
_chemical_formula_weight 330.23
_chemical_name_systematic 1-(4-Bromophenyl)-5-(2,5-dimethyl-1<i>H</i>-pyrrol-1-yl)-3-methyl-1<i>H</i>-pyrazole
_space_group_crystal_system triclinic
_space_group_IT_number 2
_space_group_name_Hall '-P 1'
_space_group_name_H-M_alt 'P -1'
_atom_sites_solution_hydrogens geom
_atom_sites_solution_primary iterative
_atom_sites_solution_secondary difmap
_audit_creation_method SHELXL-2018/3
_cell_angle_alpha 72.964(9)
_cell_angle_beta 85.084(8)
_cell_angle_gamma 74.448(10)
_cell_formula_units_Z 2
_cell_length_a 7.8073(9)
_cell_length_b 9.8003(11)
_cell_length_c 10.7900(9)
_cell_measurement_reflns_used 4699
_cell_measurement_temperature 298(2)
_cell_measurement_theta_max 75.6250
_cell_measurement_theta_min 4.2860
_cell_volume 760.44(15)
_computing_cell_refinement
;
CrysAlis PRO (Rigaku OD, 2018)
;
_computing_data_collection
;
CrysAlis PRO (Rigaku OD, 2018)
;
_computing_data_reduction
;
CrysAlis PRO (Rigaku OD, 2018)
;
_computing_molecular_graphics
;
Mercury (Macrae <i>et al.</i>,  2020)
;
_computing_publication_material
;
SHELXL2014 (Sheldrick, 2015)
;
_computing_structure_refinement
;
SHELXL2014 (Sheldrick, 2015)
;
_computing_structure_solution
;
SUPERFLIP (Palatinus & Chapuis, 2007)
;
_diffrn_ambient_temperature 298(2)
_diffrn_detector 'CCD plate'
_diffrn_detector_area_resol_mean 10.6144
_diffrn_measured_fraction_theta_full 1.000
_diffrn_measured_fraction_theta_max 0.984
_diffrn_measurement_device 'four-circle diffractometer'
_diffrn_measurement_device_type 'Rigaku OD SuperNova Dual source diffractometer with an Atlas detector'
_diffrn_measurement_method '\w scans'
_diffrn_radiation_type CuK\a
_diffrn_radiation_wavelength 1.54184
_diffrn_reflns_av_R_equivalents 0.0362
_diffrn_reflns_av_unetI/netI 0.0379
_diffrn_reflns_limit_h_max 9
_diffrn_reflns_limit_h_min -9
_diffrn_reflns_limit_k_max 12
_diffrn_reflns_limit_k_min -12
_diffrn_reflns_limit_l_max 12
_diffrn_reflns_limit_l_min -13
_diffrn_reflns_number 9437
_diffrn_reflns_theta_full 67.684
_diffrn_reflns_theta_max 76.774
_diffrn_reflns_theta_min 4.286
_diffrn_source 'SuperNova (Cu) micro-focus sealed X-ray Source'
_exptl_absorpt_coefficient_mu 3.621
_exptl_absorpt_correction_T_max 1.00000
_exptl_absorpt_correction_T_min 0.67472
_exptl_absorpt_correction_type multi-scan
_exptl_absorpt_process_details
;
(CrysAlis PRO; Rigaku OD, 2018)
;
_exptl_crystal_colour colorless
_exptl_crystal_density_diffrn 1.442
_exptl_crystal_description parallelepiped
_exptl_crystal_F_000 336
_exptl_crystal_size_max 0.180
_exptl_crystal_size_mid 0.150
_exptl_crystal_size_min 0.130
_refine_diff_density_max 0.355
_refine_diff_density_min -0.505
_refine_ls_extinction_method none
_refine_ls_goodness_of_fit_ref 1.032
_refine_ls_hydrogen_treatment constr
_refine_ls_matrix_type full
_refine_ls_number_parameters 184
_refine_ls_number_reflns 3159
_refine_ls_number_restraints 0
_refine_ls_restrained_S_all 1.032
_refine_ls_R_factor_all 0.0428
_refine_ls_R_factor_gt 0.0382
_refine_ls_shift/su_max 0.000
_refine_ls_shift/su_mean 0.000
_refine_ls_structure_factor_coef Fsqd
_refine_ls_weighting_details 'w=1/[\s^2^(Fo^2^)+(0.0576P)^2^+0.1134P] where P=(Fo^2^+2Fc^2^)/3'
_refine_ls_weighting_scheme calc
_refine_ls_wR_factor_gt 0.0981
_refine_ls_wR_factor_ref 0.1048
_reflns_number_gt 2788
_reflns_number_total 3159
_reflns_threshold_expression 'I > 2\s(I)'
_cod_data_source_file vx3003sup1.cif
_cod_data_source_block 3
_cod_original_cell_volume 760.43(15)
_cod_database_code 2312323
_shelx_space_group_comment
;
The symmetry employed for this shelxl refinement is uniquely defined
by the following loop, which should always be used as a source of
symmetry information in preference to the above space-group names.
They are only intended as comments.
;
_shelx_estimated_absorpt_t_min 0.562
_shelx_estimated_absorpt_t_max 0.650

loop_
_space_group_symop_operation_xyz
'x, y, z'
'-x, -y, -z'

loop_
_atom_site_type_symbol
_atom_site_label
_atom_site_fract_x
_atom_site_fract_y
_atom_site_fract_z
_atom_site_U_iso_or_equiv
_atom_site_adp_type
_atom_site_calc_flag
_atom_site_occupancy
_atom_site_disorder_assembly
_atom_site_disorder_group
C C1 0.2490(3) 0.5663(2) 0.1542(2) 0.0450(4) Uani d 1 . .
C C2 0.1722(3) 0.4688(3) 0.1220(2) 0.0572(5) Uani d 1 . .
H H2 0.166664 0.471556 0.035467 0.069 Uiso calc 1 . .
C C3 0.1041(4) 0.3680(3) 0.2168(3) 0.0609(6) Uani d 1 . .
H H3 0.052474 0.303324 0.194433 0.073 Uiso calc 1 . .
C C4 0.1131(3) 0.3637(2) 0.3451(2) 0.0501(4) Uani d 1 . .
C C5 0.1883(3) 0.4587(3) 0.3795(2) 0.0542(5) Uani d 1 . .
H H5 0.193069 0.455154 0.466231 0.065 Uiso calc 1 . .
C C6 0.2572(3) 0.5602(3) 0.2841(2) 0.0544(5) Uani d 1 . .
H H6 0.309064 0.624246 0.307192 0.065 Uiso calc 1 . .
N N7 0.3132(2) 0.6699(2) 0.05201(16) 0.0471(4) Uani d 1 . .
C C8 0.3810(3) 0.7853(2) 0.05202(19) 0.0453(4) Uani d 1 . .
C C9 0.4197(3) 0.8512(3) -0.0734(2) 0.0526(5) Uani d 1 . .
H H9 0.467135 0.932623 -0.103685 0.063 Uiso calc 1 . .
C C10 0.3727(3) 0.7701(3) -0.1471(2) 0.0509(5) Uani d 1 . .
N N11 0.3074(3) 0.6622(2) -0.07258(17) 0.0526(4) Uani d 1 . .
N N12 0.4014(2) 0.82314(19) 0.16522(16) 0.0448(4) Uani d 1 . .
C C13 0.5529(3) 0.7721(3) 0.2396(2) 0.0534(5) Uani d 1 . .
C C14 0.5152(4) 0.8267(3) 0.3435(2) 0.0592(5) Uani d 1 . .
H H14 0.593279 0.809846 0.409946 0.071 Uiso calc 1 . .
C C15 0.3375(3) 0.9135(3) 0.3341(2) 0.0560(5) Uani d 1 . .
H H15 0.278618 0.964019 0.392502 0.067 Uiso calc 1 . .
C C16 0.2683(3) 0.9097(2) 0.2242(2) 0.0490(4) Uani d 1 . .
C C17 0.7186(4) 0.6760(4) 0.1996(3) 0.0771(8) Uani d 1 . .
H H17A 0.696301 0.584679 0.198422 0.116 Uiso calc 1 . .
H H17B 0.811456 0.656195 0.260171 0.116 Uiso calc 1 . .
H H17C 0.754414 0.725315 0.114647 0.116 Uiso calc 1 . .
C C18 0.0884(4) 0.9773(4) 0.1678(3) 0.0700(7) Uani d 1 . .
H H18A 0.096814 1.042931 0.083065 0.105 Uiso calc 1 . .
H H18B 0.015052 1.031619 0.222457 0.105 Uiso calc 1 . .
H H18C 0.036689 0.901175 0.161302 0.105 Uiso calc 1 . .
C C19 0.3871(4) 0.7952(3) -0.2908(2) 0.0642(6) Uani d 1 . .
H H19A 0.353668 0.718165 -0.313239 0.096 Uiso calc 1 . .
H H19B 0.507448 0.794824 -0.318236 0.096 Uiso calc 1 . .
H H19C 0.309407 0.888883 -0.333010 0.096 Uiso calc 1 . .
Br Br20 0.01414(4) 0.22824(3) 0.47636(3) 0.06862(13) Uani d 1 . .

loop_
_atom_site_aniso_label
_atom_site_aniso_U_11
_atom_site_aniso_U_22
_atom_site_aniso_U_33
_atom_site_aniso_U_12
_atom_site_aniso_U_13
_atom_site_aniso_U_23
C1 0.0475(10) 0.0455(10) 0.0442(10) -0.0134(8) 0.0025(7) -0.0154(8)
C2 0.0696(13) 0.0664(14) 0.0473(11) -0.0298(11) 0.0041(10) -0.0237(10)
C3 0.0728(14) 0.0642(14) 0.0596(13) -0.0356(12) 0.0058(11) -0.0240(11)
C4 0.0488(10) 0.0468(10) 0.0546(11) -0.0148(8) 0.0069(8) -0.0138(9)
C5 0.0699(13) 0.0536(12) 0.0425(10) -0.0211(10) 0.0040(9) -0.0148(9)
C6 0.0748(14) 0.0525(11) 0.0439(10) -0.0286(10) -0.0008(9) -0.0140(9)
N7 0.0560(9) 0.0513(9) 0.0379(8) -0.0184(7) 0.0023(7) -0.0149(7)
C8 0.0495(10) 0.0469(10) 0.0418(9) -0.0143(8) 0.0008(8) -0.0143(8)
C9 0.0599(12) 0.0559(12) 0.0440(10) -0.0218(10) 0.0040(9) -0.0120(9)
C10 0.0505(11) 0.0601(12) 0.0412(10) -0.0129(9) 0.0018(8) -0.0147(9)
N11 0.0625(10) 0.0618(11) 0.0394(8) -0.0210(9) 0.0019(7) -0.0191(8)
N12 0.0507(9) 0.0448(9) 0.0421(8) -0.0160(7) 0.0009(7) -0.0137(7)
C13 0.0544(11) 0.0555(12) 0.0512(11) -0.0147(9) -0.0053(9) -0.0143(9)
C14 0.0725(14) 0.0630(14) 0.0462(11) -0.0218(11) -0.0067(10) -0.0158(10)
C15 0.0695(13) 0.0582(12) 0.0453(10) -0.0192(10) 0.0069(9) -0.0214(9)
C16 0.0543(11) 0.0469(10) 0.0482(10) -0.0163(9) 0.0060(8) -0.0158(8)
C17 0.0590(14) 0.090(2) 0.0817(19) -0.0015(14) -0.0105(13) -0.0359(16)
C18 0.0598(14) 0.0768(18) 0.0707(16) -0.0045(12) -0.0019(12) -0.0283(14)
C19 0.0724(15) 0.0813(17) 0.0406(11) -0.0231(13) 0.0045(10) -0.0179(11)
Br20 0.0813(2) 0.06456(19) 0.06563(19) -0.03669(15) 0.01681(13) -0.01529(13)

loop_
_atom_type_symbol
_atom_type_description
_atom_type_scat_dispersion_real
_atom_type_scat_dispersion_imag
_atom_type_scat_source
C C 0.0181 0.0091 'International Tables Vol C Tables 4.2.6.8 and 6.1.1.4'
H H 0.0000 0.0000 'International Tables Vol C Tables 4.2.6.8 and 6.1.1.4'
Br Br -0.6763 1.2805 'International Tables Vol C Tables 4.2.6.8 and 6.1.1.4'
N N 0.0311 0.0180 'International Tables Vol C Tables 4.2.6.8 and 6.1.1.4'

loop_
_geom_angle_atom_site_label_1
_geom_angle_atom_site_label_2
_geom_angle_atom_site_label_3
_geom_angle_site_symmetry_1
_geom_angle_site_symmetry_3
_geom_angle
_geom_angle_publ_flag
C2 C1 C6 . . 118.9(2) ?
C2 C1 N7 . . 118.14(19) ?
C6 C1 N7 . . 122.90(18) ?
C3 C2 C1 . . 120.7(2) ?
C3 C2 H2 . . 119.6 ?
C1 C2 H2 . . 119.6 ?
C2 C3 C4 . . 119.5(2) ?
C2 C3 H3 . . 120.2 ?
C4 C3 H3 . . 120.2 ?
C5 C4 C3 . . 120.9(2) ?
C5 C4 Br20 . . 119.27(18) ?
C3 C4 Br20 . . 119.80(17) ?
C4 C5 C6 . . 119.7(2) ?
C4 C5 H5 . . 120.2 ?
C6 C5 H5 . . 120.2 ?
C5 C6 C1 . . 120.22(19) ?
C5 C6 H6 . . 119.9 ?
C1 C6 H6 . . 119.9 ?
C8 N7 N11 . . 109.87(17) ?
C8 N7 C1 . . 131.61(17) ?
N11 N7 C1 . . 118.51(17) ?
C9 C8 N7 . . 107.56(18) ?
C9 C8 N12 . . 129.0(2) ?
N7 C8 N12 . . 123.44(18) ?
C8 C9 C10 . . 105.4(2) ?
C8 C9 H9 . . 127.3 ?
C10 C9 H9 . . 127.3 ?
N11 C10 C9 . . 111.16(19) ?
N11 C10 C19 . . 120.9(2) ?
C9 C10 C19 . . 127.9(2) ?
C10 N11 N7 . . 106.00(18) ?
C13 N12 C16 . . 109.31(18) ?
C13 N12 C8 . . 125.24(19) ?
C16 N12 C8 . . 125.32(18) ?
C14 C13 N12 . . 107.0(2) ?
C14 C13 C17 . . 131.7(2) ?
N12 C13 C17 . . 121.3(2) ?
C13 C14 C15 . . 108.7(2) ?
C13 C14 H14 . . 125.6 ?
C15 C14 H14 . . 125.6 ?
C16 C15 C14 . . 107.6(2) ?
C16 C15 H15 . . 126.2 ?
C14 C15 H15 . . 126.2 ?
C15 C16 N12 . . 107.4(2) ?
C15 C16 C18 . . 131.0(2) ?
N12 C16 C18 . . 121.6(2) ?
C13 C17 H17A . . 109.5 ?
C13 C17 H17B . . 109.5 ?
H17A C17 H17B . . 109.5 ?
C13 C17 H17C . . 109.5 ?
H17A C17 H17C . . 109.5 ?
H17B C17 H17C . . 109.5 ?
C16 C18 H18A . . 109.5 ?
C16 C18 H18B . . 109.5 ?
H18A C18 H18B . . 109.5 ?
C16 C18 H18C . . 109.5 ?
H18A C18 H18C . . 109.5 ?
H18B C18 H18C . . 109.5 ?
C10 C19 H19A . . 109.5 ?
C10 C19 H19B . . 109.5 ?
H19A C19 H19B . . 109.5 ?
C10 C19 H19C . . 109.5 ?
H19A C19 H19C . . 109.5 ?
H19B C19 H19C . . 109.5 ?

loop_
_geom_bond_atom_site_label_1
_geom_bond_atom_site_label_2
_geom_bond_site_symmetry_2
_geom_bond_distance
_geom_bond_publ_flag
C1 C2 . 1.390(3) ?
C1 C6 . 1.392(3) ?
C1 N7 . 1.421(3) ?
C2 C3 . 1.379(4) ?
C2 H2 . 0.9300 ?
C3 C4 . 1.380(3) ?
C3 H3 . 0.9300 ?
C4 C5 . 1.371(3) ?
C4 Br20 . 1.904(2) ?
C5 C6 . 1.390(3) ?
C5 H5 . 0.9300 ?
C6 H6 . 0.9300 ?
N7 C8 . 1.371(3) ?
N7 N11 . 1.374(2) ?
C8 C9 . 1.365(3) ?
C8 N12 . 1.409(3) ?
C9 C10 . 1.405(3) ?
C9 H9 . 0.9300 ?
C10 N11 . 1.321(3) ?
C10 C19 . 1.496(3) ?
N12 C13 . 1.380(3) ?
N12 C16 . 1.391(3) ?
C13 C14 . 1.357(4) ?
C13 C17 . 1.495(4) ?
C14 C15 . 1.414(4) ?
C14 H14 . 0.9300 ?
C15 C16 . 1.358(3) ?
C15 H15 . 0.9300 ?
C16 C18 . 1.481(4) ?
C17 H17A . 0.9600 ?
C17 H17B . 0.9600 ?
C17 H17C . 0.9600 ?
C18 H18A . 0.9600 ?
C18 H18B . 0.9600 ?
C18 H18C . 0.9600 ?
C19 H19A . 0.9600 ?
C19 H19B . 0.9600 ?
C19 H19C . 0.9600 ?

loop_
_geom_hbond_atom_site_label_D
_geom_hbond_atom_site_label_H
_geom_hbond_atom_site_label_A
_geom_hbond_site_symmetry_A
_geom_hbond_distance_DH
_geom_hbond_distance_HA
_geom_hbond_distance_DA
_geom_hbond_angle_DHA
C6 H6 pyrrole-ring . 0.93 2.46 3.317(3) 153.0
C9 H9 pyrrole-ring 2_675 0.93 2.64 3.536(3) 162.0
C19 H19B bromophenyl-ring 2_665 0.96 2.97 3.612(3) 125.0
C15 H15 Br20 1_565 0.93 3.16 4.022(3) 155.4

loop_
_geom_torsion_atom_site_label_1
_geom_torsion_atom_site_label_2
_geom_torsion_atom_site_label_3
_geom_torsion_atom_site_label_4
_geom_torsion_site_symmetry_1
_geom_torsion_site_symmetry_2
_geom_torsion_site_symmetry_3
_geom_torsion_site_symmetry_4
_geom_torsion
_geom_torsion_publ_flag
C6 C1 C2 C3 . . . . 0.4(4) ?
N7 C1 C2 C3 . . . . -178.6(2) ?
C1 C2 C3 C4 . . . . -0.3(4) ?
C2 C3 C4 C5 . . . . 0.2(4) ?
C2 C3 C4 Br20 . . . . 178.4(2) ?
C3 C4 C5 C6 . . . . -0.4(4) ?
Br20 C4 C5 C6 . . . . -178.54(19) ?
C4 C5 C6 C1 . . . . 0.5(4) ?
C2 C1 C6 C5 . . . . -0.5(4) ?
N7 C1 C6 C5 . . . . 178.4(2) ?
C2 C1 N7 C8 . . . . 174.1(2) ?
C6 C1 N7 C8 . . . . -4.8(4) ?
C2 C1 N7 N11 . . . . -4.4(3) ?
C6 C1 N7 N11 . . . . 176.7(2) ?
N11 N7 C8 C9 . . . . -0.3(3) ?
C1 N7 C8 C9 . . . . -178.9(2) ?
N11 N7 C8 N12 . . . . 179.10(19) ?
C1 N7 C8 N12 . . . . 0.5(4) ?
N7 C8 C9 C10 . . . . -0.2(3) ?
N12 C8 C9 C10 . . . . -179.6(2) ?
C8 C9 C10 N11 . . . . 0.7(3) ?
C8 C9 C10 C19 . . . . 179.8(2) ?
C9 C10 N11 N7 . . . . -0.9(3) ?
C19 C10 N11 N7 . . . . 179.9(2) ?
C8 N7 N11 C10 . . . . 0.7(2) ?
C1 N7 N11 C10 . . . . 179.52(19) ?
C9 C8 N12 C13 . . . . -88.5(3) ?
N7 C8 N12 C13 . . . . 92.2(3) ?
C9 C8 N12 C16 . . . . 96.0(3) ?
N7 C8 N12 C16 . . . . -83.3(3) ?
C16 N12 C13 C14 . . . . -0.3(3) ?
C8 N12 C13 C14 . . . . -176.3(2) ?
C16 N12 C13 C17 . . . . -179.8(3) ?
C8 N12 C13 C17 . . . . 4.1(4) ?
N12 C13 C14 C15 . . . . -0.1(3) ?
C17 C13 C14 C15 . . . . 179.4(3) ?
C13 C14 C15 C16 . . . . 0.4(3) ?
C14 C15 C16 N12 . . . . -0.6(3) ?
C14 C15 C16 C18 . . . . 178.5(3) ?
C13 N12 C16 C15 . . . . 0.5(3) ?
C8 N12 C16 C15 . . . . 176.6(2) ?
C13 N12 C16 C18 . . . . -178.6(2) ?
C8 N12 C16 C18 . . . . -2.6(3) ?

_cod_database_fobs_code 2312323
